data_1505262
loop_
_publ_author_name
'Han, Fu She'
'Higuchi, Masayoshi'
'Kurth, Dirk G.'

_publ_section_title
;
 Diverse synthesis of novel Bisterpyridines via Suzuki-type
 cross-coupling.
;
_journal_issue 4
_journal_name_full 'Organic letters'
_journal_page_first 559
_journal_page_last 562
_journal_paper_doi 10.1021/ol062788h
_journal_volume 9
_journal_year 2007
_chemical_formula_moiety 'C42 H28 N6 '
_chemical_formula_sum 'C42 H28 N6'
_chemical_formula_weight 616.72
_space_group_IT_number 15
_symmetry_cell_setting monoclinic
_symmetry_Int_Tables_number 15
_symmetry_space_group_name_Hall '-C 2yc'
_symmetry_space_group_name_H-M 'C 1 2/c 1'
_cell_angle_alpha 90.0000
_cell_angle_beta 100.330(3)
_cell_angle_gamma 90.0000
_cell_formula_units_Z 4
_cell_length_a 28.0200(12)
_cell_length_b 10.6337(3)
_cell_length_c 10.9221(4)
_cell_measurement_reflns_used 6685
_cell_measurement_temperature 110.1
_cell_measurement_theta_max 68.2
_cell_measurement_theta_min 3.2
_cell_volume 3201.6(2)
_computing_cell_refinement 'PROCESS-AUTO (Rigaku, 1998)'
_computing_data_collection 'PROCESS-AUTO (Rigaku, 1998)'
_computing_data_reduction 'CrystalStructure (R/MSC, Rigaku, 2005)'
_computing_molecular_graphics 'ORTEP (Johnson, 1976)'
_computing_publication_material 'CrystalStructure (R/MSC, Rigaku, 2005)'
_computing_structure_refinement 'SHELXL97 (Sheldrick, 1997)'
_computing_structure_solution 'SIR2002 (Burla, 2003)'
_diffrn_detector_area_resol_mean 10.00
_diffrn_measured_fraction_theta_full 0.988
_diffrn_measured_fraction_theta_max 0.988
_diffrn_measurement_device_type 'Rigaku RAXIS-RAPID'
_diffrn_measurement_method \w
_diffrn_radiation_type 'Cu K\a'
_diffrn_radiation_wavelength 1.54187
_diffrn_reflns_av_R_equivalents 0.041
_diffrn_reflns_limit_h_max 33
_diffrn_reflns_limit_h_min -33
_diffrn_reflns_limit_k_max 12
_diffrn_reflns_limit_k_min -12
_diffrn_reflns_limit_l_max 13
_diffrn_reflns_limit_l_min -13
_diffrn_reflns_number 15519
_diffrn_reflns_theta_full 68.23
_diffrn_reflns_theta_max 68.23
_exptl_absorpt_coefficient_mu 0.604
_exptl_absorpt_correction_T_max 0.976
_exptl_absorpt_correction_T_min 0.874
_exptl_absorpt_correction_type multi-scan
_exptl_absorpt_process_details
;
    Higashi, T. (1995). Program for Absorption Correction.
    Rigaku Corporation, Tokyo, Japan.
;
_exptl_crystal_colour colorless
_exptl_crystal_density_diffrn 1.279
_exptl_crystal_density_method 'not measured'
_exptl_crystal_description needle
_exptl_crystal_F_000 1288.00
_exptl_crystal_size_max 0.20
_exptl_crystal_size_mid 0.05
_exptl_crystal_size_min 0.04
_refine_diff_density_max 0.24
_refine_diff_density_min -0.20
_refine_ls_extinction_method none
_refine_ls_goodness_of_fit_ref 1.046
_refine_ls_hydrogen_treatment constr
_refine_ls_number_parameters 218
_refine_ls_number_reflns 2897
_refine_ls_R_factor_gt 0.0445
_refine_ls_shift/su_max 0.0000
_refine_ls_structure_factor_coef Fsqd
_refine_ls_weighting_details 'w = 1/[\s^2^(Fo^2^)+(0.0713P)^2^+0.0000P] where P=(Fo^2^+2Fc^2^)/3'
_refine_ls_weighting_scheme calc
_refine_ls_wR_factor_ref 0.1404
_reflns_number_gt 1724
_reflns_number_total 2897
_reflns_threshold_expression F^2^>2.0\s(F^2^)
_cod_data_source_file ol062788hsi20061116_124217.cif
_cod_data_source_block '_14a'
_cod_original_formula_sum 'C42 H28 N6 '
_cod_database_code 1505262

loop_
_symmetry_equiv_pos_site_id
_symmetry_equiv_pos_as_xyz
1 +X,+Y,+Z
2 -X,+Y,1/2-Z
3 -X,-Y,-Z
4 +X,-Y,1/2+Z
5 1/2+X,1/2+Y,+Z
6 1/2-X,1/2+Y,1/2-Z
7 1/2-X,1/2-Y,-Z
8 1/2+X,1/2-Y,1/2+Z

loop_
_atom_site_label
_atom_site_type_symbol
_atom_site_fract_x
_atom_site_fract_y
_atom_site_fract_z
_atom_site_U_iso_or_equiv
_atom_site_adp_type
_atom_site_occupancy
_atom_site_symmetry_multiplicity
_atom_site_calc_flag
_atom_site_refinement_flags
N(1) N 0.33542(6) 0.65733(14) 0.08526(13) 0.0344(4) Uani 1.00 1 d .
N(2) N 0.42085(6) 0.89709(16) 0.04002(14) 0.0411(4) Uani 1.00 1 d .
N(3) N 0.27093(6) 0.4180(2) 0.21815(17) 0.0630(6) Uani 1.00 1 d .
C(1) C 0.48464(6) 0.64013(17) 0.68667(17) 0.0325(4) Uani 1.00 1 d .
C(2) C 0.50406(8) 0.66709(19) 0.58098(18) 0.0376(5) Uani 1.00 1 d .
C(3) C 0.47536(8) 0.6691(2) 0.46395(19) 0.0379(5) Uani 1.00 1 d .
C(4) C 0.42554(6) 0.64433(18) 0.44740(18) 0.0320(4) Uani 1.00 1 d .
C(5) C 0.40621(6) 0.61651(19) 0.55301(18) 0.0368(5) Uani 1.00 1 d .
C(6) C 0.43514(6) 0.61422(18) 0.66987(18) 0.0364(5) Uani 1.00 1 d .
C(7) C 0.39435(6) 0.64822(18) 0.32208(17) 0.0331(4) Uani 1.00 1 d .
C(8) C 0.40603(6) 0.72488(18) 0.22836(18) 0.0337(4) Uani 1.00 1 d .
C(9) C 0.37601(6) 0.72713(18) 0.11221(18) 0.0325(4) Uani 1.00 1 d .
C(10) C 0.32401(6) 0.58308(18) 0.17548(17) 0.0326(4) Uani 1.00 1 d .
C(11) C 0.35205(6) 0.57658(18) 0.29395(17) 0.0342(5) Uani 1.00 1 d .
C(12) C 0.38730(8) 0.80628(19) 0.00863(18) 0.0359(5) Uani 1.00 1 d .
C(13) C 0.43221(8) 0.9670(2) -0.0529(2) 0.0490(6) Uani 1.00 1 d .
C(14) C 0.41237(9) 0.9492(2) -0.1770(2) 0.0532(6) Uani 1.00 1 d .
C(15) C 0.37805(9) 0.8556(2) -0.2066(2) 0.0509(6) Uani 1.00 1 d .
C(16) C 0.36453(8) 0.7843(2) -0.11336(19) 0.0425(5) Uani 1.00 1 d .
C(17) C 0.27870(8) 0.5089(2) 0.13983(19) 0.0386(5) Uani 1.00 1 d .
C(18) C 0.22972(11) 0.3520(2) 0.1870(2) 0.0813(10) Uani 1.00 1 d .
C(19) C 0.19613(9) 0.3710(2) 0.0814(2) 0.0665(8) Uani 1.00 1 d .
C(20) C 0.20436(9) 0.4654(2) 0.0033(2) 0.0605(7) Uani 1.00 1 d .
C(21) C 0.24648(8) 0.5350(2) 0.0317(2) 0.0504(6) Uani 1.00 1 d .
H(1) H 0.5377 0.6845 0.5894 0.045 Uiso 1.00 1 c R
H(2) H 0.4897 0.6876 0.3935 0.046 Uiso 1.00 1 c R
H(3) H 0.3726 0.5988 0.5448 0.044 Uiso 1.00 1 c R
H(4) H 0.4209 0.5945 0.7402 0.044 Uiso 1.00 1 c R
H(5) H 0.4344 0.7755 0.2437 0.040 Uiso 1.00 1 c R
H(6) H 0.3425 0.5237 0.3554 0.041 Uiso 1.00 1 c R
H(7) H 0.4553 1.0326 -0.0323 0.059 Uiso 1.00 1 c R
H(8) H 0.4220 0.9998 -0.2399 0.064 Uiso 1.00 1 c R
H(9) H 0.3638 0.8406 -0.2910 0.061 Uiso 1.00 1 c R
H(10) H 0.3402 0.7214 -0.1320 0.051 Uiso 1.00 1 c R
H(11) H 0.2234 0.2876 0.2423 0.098 Uiso 1.00 1 c R
H(12) H 0.1679 0.3200 0.0629 0.080 Uiso 1.00 1 c R
H(13) H 0.1814 0.4831 -0.0698 0.073 Uiso 1.00 1 c R
H(14) H 0.2532 0.5999 -0.0224 0.060 Uiso 1.00 1 c R

loop_
_atom_site_aniso_label
_atom_site_aniso_U_11
_atom_site_aniso_U_22
_atom_site_aniso_U_33
_atom_site_aniso_U_12
_atom_site_aniso_U_13
_atom_site_aniso_U_23
N(1) 0.0356(10) 0.0365(9) 0.0290(9) 0.0015(7) 0.0001(7) -0.0022(7)
N(2) 0.0462(11) 0.0400(10) 0.0359(10) -0.0024(8) 0.0045(8) 0.0034(8)
N(3) 0.0652(14) 0.0727(14) 0.0441(12) -0.0333(11) -0.0092(10) 0.0109(10)
C(1) 0.0364(12) 0.0334(10) 0.0255(10) 0.0007(9) -0.0005(9) -0.0001(8)
C(2) 0.0337(12) 0.0470(13) 0.0300(11) -0.0029(9) -0.0000(9) -0.0020(9)
C(3) 0.0353(12) 0.0501(13) 0.0273(11) -0.0041(10) 0.0025(9) 0.0004(9)
C(4) 0.0348(11) 0.0329(10) 0.0260(10) -0.0001(8) -0.0008(9) 0.0000(8)
C(5) 0.0351(12) 0.0419(12) 0.0306(11) -0.0029(9) -0.0017(9) 0.0030(9)
C(6) 0.0383(12) 0.0410(12) 0.0284(11) -0.0049(9) 0.0020(9) 0.0032(9)
C(7) 0.0339(11) 0.0355(11) 0.0274(11) 0.0004(9) -0.0010(9) -0.0015(9)
C(8) 0.0345(11) 0.0350(11) 0.0300(11) -0.0014(9) 0.0011(9) -0.0023(9)
C(9) 0.0347(12) 0.0332(10) 0.0275(11) 0.0017(9) 0.0002(9) -0.0023(8)
C(10) 0.0320(11) 0.0360(11) 0.0280(11) 0.0010(9) 0.0003(9) -0.0034(8)
C(11) 0.0364(12) 0.0357(11) 0.0293(11) -0.0017(9) 0.0027(9) -0.0006(9)
C(12) 0.0419(13) 0.0341(11) 0.0299(11) 0.0018(9) 0.0014(10) 0.0004(9)
C(13) 0.0581(15) 0.0448(13) 0.0433(13) -0.0046(11) 0.0068(11) 0.0069(10)
C(14) 0.0732(17) 0.0462(14) 0.0398(14) -0.0019(12) 0.0091(12) 0.0101(11)
C(15) 0.0713(17) 0.0481(14) 0.0292(12) 0.0092(12) -0.0024(11) 0.0043(10)
C(16) 0.0515(14) 0.0406(12) 0.0325(12) 0.0030(10) -0.0008(10) 0.0009(9)
C(17) 0.0371(13) 0.0452(12) 0.0310(12) -0.0052(10) -0.0003(9) -0.0045(9)
C(18) 0.082(2) 0.101(2) 0.0517(17) -0.0565(19) -0.0109(15) 0.0157(15)
C(19) 0.0593(18) 0.086(2) 0.0499(16) -0.0367(15) -0.0024(13) -0.0036(14)
C(20) 0.0476(16) 0.0714(18) 0.0553(16) -0.0115(13) -0.0099(13) -0.0030(13)
C(21) 0.0451(14) 0.0556(15) 0.0451(14) -0.0095(11) -0.0064(11) 0.0042(11)

loop_
_atom_type_symbol
_atom_type_description
_atom_type_scat_dispersion_real
_atom_type_scat_dispersion_imag
_atom_type_scat_source
C C 0.018 0.009
;
International Tables for Crystallography
(1992, Vol. C, Tables 4.2.6.8 and 6.1.1.4)
;
H H 0.000 0.000
;
International Tables for Crystallography
(1992, Vol. C, Table 6.1.1.4)
;
N N 0.031 0.018
;
International Tables for Crystallography
(1992, Vol. C, Tables 4.2.6.8 and 6.1.1.4)
;

loop_
_geom_angle_atom_site_label_1
_geom_angle_atom_site_label_2
_geom_angle_atom_site_label_3
_geom_angle
_geom_angle_publ_flag
_geom_angle_site_symmetry_1
C(9) N(1) C(10) 117.78(15) yes .
C(12) N(2) C(13) 116.97(16) yes .
C(17) N(3) C(18) 116.64(19) yes .
C(1) C(1) C(2) 121.51(17) yes 65602
C(1) C(1) C(6) 121.13(17) yes 65602
C(2) C(1) C(6) 117.36(16) yes .
C(1) C(2) C(3) 121.4(2) yes .
C(2) C(3) C(4) 121.2(2) yes .
C(3) C(4) C(5) 117.41(16) yes .
C(3) C(4) C(7) 121.44(18) yes .
C(5) C(4) C(7) 121.15(17) yes .
C(4) C(5) C(6) 121.17(18) yes .
C(1) C(6) C(5) 121.50(19) yes .
C(4) C(7) C(8) 121.08(17) yes .
C(4) C(7) C(11) 121.55(17) yes .
C(8) C(7) C(11) 117.37(16) yes .
C(7) C(8) C(9) 119.80(17) yes .
N(1) C(9) C(8) 122.63(18) yes .
N(1) C(9) C(12) 115.59(15) yes .
C(8) C(9) C(12) 121.78(17) yes .
N(1) C(10) C(11) 122.83(17) yes .
N(1) C(10) C(17) 115.07(15) yes .
C(11) C(10) C(17) 122.09(17) yes .
C(7) C(11) C(10) 119.58(17) yes .
N(2) C(12) C(9) 116.43(16) yes .
N(2) C(12) C(16) 122.93(19) yes .
C(9) C(12) C(16) 120.63(18) yes .
N(2) C(13) C(14) 123.9(2) yes .
C(13) C(14) C(15) 118.0(2) yes .
C(14) C(15) C(16) 119.76(19) yes .
C(12) C(16) C(15) 118.44(19) yes .
N(3) C(17) C(10) 116.52(17) yes .
N(3) C(17) C(21) 122.5(2) yes .
C(10) C(17) C(21) 120.98(19) yes .
N(3) C(18) C(19) 124.6(2) yes .
C(18) C(19) C(20) 118.0(2) yes .
C(19) C(20) C(21) 119.2(2) yes .
C(17) C(21) C(20) 119.1(2) yes .
C(1) C(2) H(1) 119.3 no .
C(3) C(2) H(1) 119.3 no .
C(2) C(3) H(2) 119.4 no .
C(4) C(3) H(2) 119.4 no .
C(4) C(5) H(3) 119.4 no .
C(6) C(5) H(3) 119.4 no .
C(1) C(6) H(4) 119.3 no .
C(5) C(6) H(4) 119.3 no .
C(7) C(8) H(5) 120.1 no .
C(9) C(8) H(5) 120.1 no .
C(7) C(11) H(6) 120.2 no .
C(10) C(11) H(6) 120.2 no .
N(2) C(13) H(7) 118.1 no .
C(14) C(13) H(7) 118.1 no .
C(13) C(14) H(8) 121.0 no .
C(15) C(14) H(8) 121.0 no .
C(14) C(15) H(9) 120.1 no .
C(16) C(15) H(9) 120.1 no .
C(12) C(16) H(10) 120.8 no .
C(15) C(16) H(10) 120.8 no .
N(3) C(18) H(11) 117.7 no .
C(19) C(18) H(11) 117.7 no .
C(18) C(19) H(12) 121.0 no .
C(20) C(19) H(12) 121.0 no .
C(19) C(20) H(13) 120.4 no .
C(21) C(20) H(13) 120.4 no .
C(17) C(21) H(14) 120.4 no .
C(20) C(21) H(14) 120.4 no .

loop_
_geom_bond_atom_site_label_1
_geom_bond_atom_site_label_2
_geom_bond_distance
_geom_bond_publ_flag
_geom_bond_site_symmetry_2
N(1) C(9) 1.346(2) yes .
N(1) C(10) 1.345(2) yes .
N(2) C(12) 1.348(2) yes .
N(2) C(13) 1.342(2) yes .
N(3) C(17) 1.334(2) yes .
N(3) C(18) 1.342(3) yes .
C(1) C(1) 1.493(2) yes 65602
C(1) C(2) 1.391(2) yes .
C(1) C(6) 1.394(2) yes .
C(2) C(3) 1.383(2) yes .
C(3) C(4) 1.400(2) yes .
C(4) C(5) 1.391(2) yes .
C(4) C(7) 1.487(2) yes .
C(5) C(6) 1.384(2) yes .
C(7) C(8) 1.393(2) yes .
C(7) C(11) 1.396(2) yes .
C(8) C(9) 1.391(2) yes .
C(9) C(12) 1.489(2) yes .
C(10) C(11) 1.390(2) yes .
C(10) C(17) 1.486(2) yes .
C(12) C(16) 1.390(2) yes .
C(13) C(14) 1.382(3) yes .
C(14) C(15) 1.381(3) yes .
C(15) C(16) 1.377(3) yes .
C(17) C(21) 1.380(2) yes .
C(18) C(19) 1.367(3) yes .
C(19) C(20) 1.363(3) yes .
C(20) C(21) 1.380(3) yes .
C(2) H(1) 0.950 no .
C(3) H(2) 0.950 no .
C(5) H(3) 0.950 no .
C(6) H(4) 0.950 no .
C(8) H(5) 0.950 no .
C(11) H(6) 0.950 no .
C(13) H(7) 0.950 no .
C(14) H(8) 0.950 no .
C(15) H(9) 0.950 no .
C(16) H(10) 0.950 no .
C(18) H(11) 0.950 no .
C(19) H(12) 0.950 no .
C(20) H(13) 0.950 no .
C(21) H(14) 0.950 no .

loop_
_geom_contact_atom_site_label_1
_geom_contact_atom_site_label_2
_geom_contact_distance
_geom_contact_site_symmetry_2
N(1) C(5) 3.576(2) 56404
N(2) C(14) 3.542(2) 57504
C(5) C(10) 3.564(2) 56504
C(6) C(7) 3.541(2) 56504
C(6) C(11) 3.536(2) 56504
C(6) C(15) 3.427(3) 55601
C(12) C(20) 3.520(3) 56507
N(1) H(3) 2.977 56404
N(1) H(6) 3.198 56404
N(1) H(11) 3.050 55506
N(1) H(14) 3.562 56507
N(2) H(1) 3.007 65502
N(2) H(2) 3.335 65502
N(2) H(7) 3.567 67503
N(2) H(8) 2.637 57504
N(2) H(13) 3.204 56507
N(3) H(10) 2.740 56504
N(3) H(14) 2.969 56504
C(3) H(7) 3.223 57504
C(4) H(4) 3.389 56404
C(4) H(7) 3.532 57504
C(4) H(12) 3.202 55506
C(5) H(9) 3.274 55601
C(5) H(12) 3.107 55506
C(6) H(9) 3.206 55601
C(7) H(4) 2.873 56404
C(7) H(11) 3.571 55506
C(7) H(12) 2.957 55506
C(8) H(2) 3.444 65502
C(8) H(4) 3.422 56404
C(8) H(8) 2.973 57504
C(8) H(12) 3.494 55506
C(9) H(1) 3.578 65502
C(9) H(3) 3.541 56404
C(9) H(8) 3.458 57504
C(9) H(11) 3.506 55506
C(9) H(13) 3.468 56507
C(10) H(3) 2.885 56404
C(10) H(4) 3.279 56404
C(10) H(11) 2.781 55506
C(11) H(3) 3.431 56404
C(11) H(4) 2.790 56404
C(11) H(10) 3.302 56504
C(11) H(11) 3.060 55506
C(11) H(12) 3.126 55506
C(12) H(1) 2.835 65502
C(12) H(8) 3.433 57504
C(12) H(13) 3.103 56507
C(13) H(1) 3.164 65502
C(13) H(5) 3.533 57404
C(13) H(7) 3.123 67503
C(13) H(8) 3.499 57504
C(13) H(12) 3.592 56507
C(14) H(1) 3.211 65502
C(14) H(5) 3.146 57404
C(14) H(13) 3.475 55406
C(15) H(1) 3.071 65502
C(15) H(4) 3.121 55401
C(15) H(13) 3.019 55406
C(16) H(1) 2.904 65502
C(16) H(4) 3.167 55401
C(16) H(6) 3.339 56404
C(16) H(13) 3.564 56507
C(17) H(3) 3.207 56404
C(17) H(11) 3.236 55506
C(18) H(10) 3.451 56504
C(18) H(14) 3.164 56504
C(19) H(9) 3.328 54406
C(20) H(9) 3.033 54406
H(1) H(10) 3.390 65502
H(2) H(2) 3.288 65502
H(2) H(5) 2.964 65502
H(2) H(7) 3.274 57504
H(3) H(9) 3.170 55601
H(3) H(12) 2.779 55506
H(4) H(6) 2.997 56504
H(4) H(9) 3.054 55601
H(4) H(10) 3.165 55601
H(5) H(7) 3.159 57504
H(5) H(8) 2.426 57504
H(6) H(10) 2.611 56504
H(6) H(11) 3.424 55506
H(6) H(12) 3.302 55506
H(6) H(14) 3.312 56504
H(7) H(7) 2.575 67503
H(7) H(8) 3.499 57504
H(8) H(13) 3.254 55406
H(9) H(12) 2.952 55406
H(9) H(13) 2.350 55406
H(10) H(11) 3.315 56404
H(11) H(13) 3.523 56504
H(11) H(14) 2.821 56504
H(14) H(14) 3.239 56507

loop_
_geom_torsion_atom_site_label_1
_geom_torsion_atom_site_label_2
_geom_torsion_atom_site_label_3
_geom_torsion_atom_site_label_4
_geom_torsion
_geom_torsion_site_symmetry_1
_geom_torsion_site_symmetry_3
_geom_torsion_site_symmetry_4
C(9) N(1) C(10) C(11) 0.4(2) . . .
C(9) N(1) C(10) C(17) 179.79(17) . . .
C(10) N(1) C(9) C(8) 0.0(2) . . .
C(10) N(1) C(9) C(12) 179.22(17) . . .
C(12) N(2) C(13) C(14) -1.4(3) . . .
C(13) N(2) C(12) C(9) 178.39(18) . . .
C(13) N(2) C(12) C(16) -0.5(3) . . .
C(17) N(3) C(18) C(19) 0.7(4) . . .
C(18) N(3) C(17) C(10) 179.1(2) . . .
C(18) N(3) C(17) C(21) -0.2(3) . . .
C(1) C(1) C(2) C(3) -178.90(18) 65602 . .
C(2) C(1) C(1) C(2) 152.03(19) . 65602 65602
C(2) C(1) C(1) C(6) -27.3(2) . 65602 65602
C(1) C(1) C(6) C(5) 178.68(17) 65602 . .
C(6) C(1) C(1) C(2) -27.3(2) . 65602 65602
C(6) C(1) C(1) C(6) 153.29(18) . 65602 65602
C(2) C(1) C(6) C(5) -0.7(2) . . .
C(6) C(1) C(2) C(3) 0.5(2) . . .
C(1) C(2) C(3) C(4) 0.2(2) . . .
C(2) C(3) C(4) C(5) -0.6(3) . . .
C(2) C(3) C(4) C(7) 179.07(18) . . .
C(3) C(4) C(5) C(6) 0.4(2) . . .
C(3) C(4) C(7) C(8) -28.1(2) . . .
C(3) C(4) C(7) C(11) 152.6(2) . . .
C(5) C(4) C(7) C(8) 151.57(19) . . .
C(5) C(4) C(7) C(11) -27.7(2) . . .
C(7) C(4) C(5) C(6) -179.29(18) . . .
C(4) C(5) C(6) C(1) 0.3(3) . . .
C(4) C(7) C(8) C(9) -179.63(18) . . .
C(4) C(7) C(11) C(10) -179.94(17) . . .
C(8) C(7) C(11) C(10) 0.7(2) . . .
C(11) C(7) C(8) C(9) -0.3(2) . . .
C(7) C(8) C(9) N(1) -0.1(2) . . .
C(7) C(8) C(9) C(12) -179.21(18) . . .
N(1) C(9) C(12) N(2) 165.43(18) . . .
N(1) C(9) C(12) C(16) -15.6(2) . . .
C(8) C(9) C(12) N(2) -15.4(2) . . .
C(8) C(9) C(12) C(16) 163.5(2) . . .
N(1) C(10) C(11) C(7) -0.8(3) . . .
N(1) C(10) C(17) N(3) 168.14(19) . . .
N(1) C(10) C(17) C(21) -12.6(3) . . .
C(11) C(10) C(17) N(3) -12.5(3) . . .
C(11) C(10) C(17) C(21) 166.8(2) . . .
C(17) C(10) C(11) C(7) 179.84(18) . . .
N(2) C(12) C(16) C(15) 2.2(3) . . .
C(9) C(12) C(16) C(15) -176.6(2) . . .
N(2) C(13) C(14) C(15) 1.4(3) . . .
C(13) C(14) C(15) C(16) 0.4(3) . . .
C(14) C(15) C(16) C(12) -2.1(3) . . .
N(3) C(17) C(21) C(20) 0.5(3) . . .
C(10) C(17) C(21) C(20) -178.7(2) . . .
N(3) C(18) C(19) C(20) -1.6(4) . . .
C(18) C(19) C(20) C(21) 1.9(4) . . .
C(19) C(20) C(21) C(17) -1.4(3) . . .
